data_4023429
loop_
_publ_author_name
'Diane Rix'
'Fr\'ederic Caijo'
'Isabelle Lauret'
'Fabien Boeda'
'Herv\'e Clavier'
'Steven P. Nolan'
'Marc Mauduit'

_publ_section_title
;
 Aminocarbonyl Group Containing Hoveyda-Grubbs-Type Complexes:
 Synthesis and Activity in Olefin Metathesis Transformations
;
_journal_name_full 'Journal of Organic Chemistry'
_journal_page_first 4225
_journal_page_last 4228
_journal_paper_doi 10.1021/jo800203d
_journal_volume 73
_journal_year 2008
_chemical_formula_sum 'C44 H57 Cl6 N3 O2 Ru'
_chemical_formula_weight 973.70
_chemical_name_systematic
;
 ?
;
_space_group_IT_number 2
_symmetry_cell_setting triclinic
_symmetry_space_group_name_Hall '-P 1'
_symmetry_space_group_name_H-M 'P -1'
_atom_sites_solution_hydrogens geom
_atom_sites_solution_primary direct
_atom_sites_solution_secondary difmap
_audit_creation_method SHELXL-97
_cell_angle_alpha 92.7860(10)
_cell_angle_beta 90.8770(10)
_cell_angle_gamma 104.3810(10)
_cell_formula_units_Z 2
_cell_length_a 11.23620(10)
_cell_length_b 12.6036(2)
_cell_length_c 16.0008(2)
_cell_measurement_reflns_used 7603
_cell_measurement_temperature 100(2)
_cell_measurement_theta_max 39.82
_cell_measurement_theta_min 2.97
_cell_volume 2191.50(5)
_computing_cell_refinement 'Bruker-Nonius Apex v1.0-22 2002'
_computing_data_collection 'Bruker-Nonius Apex v1.0-22 2002'
_computing_data_reduction 'SAINT+ Version 7.06A Bruker-Nonius, 2004'
_computing_molecular_graphics 'Shelxtl Version 6.12 (Sheldrick, 2001)'
_computing_publication_material 'Shelxtl Version 6.12 (Sheldrick, 2001)'
_computing_structure_refinement 'Shelxtl Version 6.12 (Sheldrick, 2001)'
_computing_structure_solution 'Shelxtl Version 6.12 (Sheldrick, 2001)'
_diffrn_ambient_temperature 100(2)
_diffrn_detector_area_resol_mean 512
_diffrn_detector_type '4K CCD area detector APEX II'
_diffrn_measured_fraction_theta_full 0.788
_diffrn_measured_fraction_theta_max 0.788
_diffrn_measurement_device_type 'Kappa 4-axis goniometer bruker-nonius'
_diffrn_measurement_method
;
 Fullsphere data collection, phi and omega scans
;
_diffrn_measurement_specimen_support 'magnetic support whith 10 micron nylon fiber cryoloop'
_diffrn_radiation_monochromator 'Multilayer Montel 200 mirrors'
_diffrn_radiation_type MoK\a
_diffrn_radiation_wavelength 0.71073
_diffrn_reflns_av_R_equivalents 0.0176
_diffrn_reflns_av_sigmaI/netI 0.0226
_diffrn_reflns_limit_h_max 20
_diffrn_reflns_limit_h_min -17
_diffrn_reflns_limit_k_max 21
_diffrn_reflns_limit_k_min -22
_diffrn_reflns_limit_l_max 26
_diffrn_reflns_limit_l_min -26
_diffrn_reflns_number 45683
_diffrn_reflns_theta_full 40.01
_diffrn_reflns_theta_max 40.01
_diffrn_reflns_theta_min 2.80
_diffrn_source 'rotating anode X-ray tube'
_diffrn_source_current 90
_diffrn_source_power 50
_diffrn_source_size '3 mm x 0.3 mm fine focus'
_diffrn_source_type 'Bruker-Nonius FR 591'
_exptl_absorpt_coefficient_mu 0.764
_exptl_absorpt_correction_T_max 1.000000
_exptl_absorpt_correction_T_min 0.810500
_exptl_absorpt_correction_type empirical
_exptl_absorpt_process_details
; 
 SADABS Version 2.1 2003 Bruker-Nonius
 Blessing, Acta Cryst. (1995) A51 33-38
;
_exptl_crystal_density_diffrn 1.476
_exptl_crystal_density_method 'not measured'
_exptl_crystal_description Block
_exptl_crystal_F_000 1008
_exptl_crystal_size_max 0.10
_exptl_crystal_size_mid 0.10
_exptl_crystal_size_min 0.05
_refine_diff_density_max 1.315
_refine_diff_density_min -1.125
_refine_diff_density_rms 0.079
_refine_ls_extinction_method none
_refine_ls_goodness_of_fit_ref 1.036
_refine_ls_hydrogen_treatment noref
_refine_ls_matrix_type full
_refine_ls_number_parameters 517
_refine_ls_number_reflns 21430
_refine_ls_number_restraints 0
_refine_ls_restrained_S_all 1.036
_refine_ls_R_factor_all 0.0300
_refine_ls_R_factor_gt 0.0269
_refine_ls_shift/su_max 0.007
_refine_ls_shift/su_mean 0.000
_refine_ls_structure_factor_coef Fsqd
_refine_ls_weighting_details 'calc w=1/[\s^2^(Fo^2^)+(0.0379P)^2^+1.0183P] where P=(Fo^2^+2Fc^2^)/3'
_refine_ls_weighting_scheme calc
_refine_ls_wR_factor_gt 0.0731
_refine_ls_wR_factor_ref 0.0752
_reflns_number_gt 19699
_reflns_number_total 21430
_reflns_threshold_expression >2sigma(I)
_cod_data_source_file jo800203d-File002.cif
_cod_data_source_block hc482_0m
_cod_depositor_comments
;
The following automatic conversions were performed:
'_symmetry_cell_setting' value 'Triclinic' changed to 'triclinic'
according to '/home/saulius/struct/CIF-dictionaries/cif_core.dic'
dictionary named 'cif_core.dic' version 2.4.1 from 2010-06-29.

Automatic conversion script
Id: cif_fix_enum 1527 2010-12-29 10:47:43Z saulius 
;
_cod_database_code 4023429

loop_
_symmetry_equiv_pos_as_xyz
'x, y, z'
'-x, -y, -z'

loop_
_atom_site_label
_atom_site_type_symbol
_atom_site_fract_x
_atom_site_fract_y
_atom_site_fract_z
_atom_site_U_iso_or_equiv
_atom_site_adp_type
_atom_site_occupancy
_atom_site_symmetry_multiplicity
_atom_site_calc_flag
_atom_site_refinement_flags
_atom_site_disorder_assembly
_atom_site_disorder_group
Ru1 Ru 0.742496(5) 0.564235(5) 0.232399(4) 0.00872(2) Uani 1 1 d . . .
Cl1 Cl 0.763953(19) 0.396258(17) 0.172123(14) 0.01338(3) Uani 1 1 d . . .
C1 C 0.75563(7) 0.64576(7) 0.13906(5) 0.01153(12) Uani 1 1 d . . .
H1 H 0.8331 0.6881 0.1225 0.014 Uiso 1 1 calc R . .
N1 N 0.51264(7) 0.77041(6) -0.08399(5) 0.01259(12) Uani 1 1 d . . .
H1N H 0.4454(16) 0.7549(14) -0.1063(11) 0.019(4) Uiso 1 1 d . . .
O1 O 0.54880(6) 0.51475(5) 0.18468(4) 0.01111(10) Uani 1 1 d . . .
Cl2 Cl 0.67928(2) 0.688925(18) 0.323761(14) 0.01451(4) Uani 1 1 d . . .
C2 C 0.64369(7) 0.64329(6) 0.09160(5) 0.00994(11) Uani 1 1 d . . .
O2 O 0.69734(7) 0.89534(7) -0.07788(6) 0.02313(16) Uani 1 1 d . . .
N2 N 1.01963(7) 0.66628(7) 0.25788(5) 0.01467(13) Uani 1 1 d . . .
C3 C 0.53387(7) 0.57295(6) 0.11690(5) 0.00972(11) Uani 1 1 d . . .
N3 N 0.93030(7) 0.57007(7) 0.35886(5) 0.01474(13) Uani 1 1 d . . .
C4 C 0.42376(7) 0.56373(7) 0.07370(5) 0.01101(12) Uani 1 1 d . . .
H4 H 0.3508 0.5133 0.0894 0.013 Uiso 1 1 calc R . .
C5 C 0.42207(7) 0.62963(7) 0.00692(5) 0.01166(12) Uani 1 1 d . . .
H5 H 0.3466 0.6246 -0.0225 0.014 Uiso 1 1 calc R . .
C6 C 0.52899(7) 0.70355(7) -0.01828(5) 0.01070(12) Uani 1 1 d . . .
C7 C 0.64080(7) 0.70838(7) 0.02287(5) 0.01086(12) Uani 1 1 d . . .
H7 H 0.7145 0.7553 0.0046 0.013 Uiso 1 1 calc R . .
C8 C 0.59086(8) 0.86542(7) -0.10582(6) 0.01405(14) Uani 1 1 d . . .
C9 C 0.54073(8) 0.93763(7) -0.16423(6) 0.01227(13) Uani 1 1 d . . .
C10 C 0.63288(9) 0.97179(8) -0.23444(6) 0.01670(15) Uani 1 1 d . . .
H10A H 0.7156 1.0057 -0.2095 0.020 Uiso 1 1 calc R . .
H10B H 0.6378 0.9061 -0.2694 0.020 Uiso 1 1 calc R . .
C11 C 0.59242(9) 1.05363(8) -0.28914(6) 0.01687(15) Uani 1 1 d . . .
H11 H 0.6531 1.0750 -0.3342 0.020 Uiso 1 1 calc R . .
C12 C 0.46570(11) 1.00035(9) -0.32911(6) 0.01970(17) Uani 1 1 d . . .
H12A H 0.4696 0.9347 -0.3645 0.024 Uiso 1 1 calc R . .
H12B H 0.4395 1.0527 -0.3650 0.024 Uiso 1 1 calc R . .
C13 C 0.37276(9) 0.96727(8) -0.25963(7) 0.01808(16) Uani 1 1 d . . .
H13 H 0.2899 0.9323 -0.2855 0.022 Uiso 1 1 calc R . .
C14 C 0.36605(10) 1.06984(9) -0.20611(7) 0.01980(17) Uani 1 1 d . . .
H14A H 0.3390 1.1223 -0.2414 0.024 Uiso 1 1 calc R . .
H14B H 0.3057 1.0494 -0.1616 0.024 Uiso 1 1 calc R . .
C15 C 0.49325(10) 1.12324(8) -0.16684(6) 0.01729(16) Uani 1 1 d . . .
H15 H 0.4892 1.1902 -0.1319 0.021 Uiso 1 1 calc R . .
C16 C 0.53360(10) 1.04223(8) -0.11148(6) 0.01670(15) Uani 1 1 d . . .
H16A H 0.4742 1.0220 -0.0663 0.020 Uiso 1 1 calc R . .
H16B H 0.6151 1.0772 -0.0852 0.020 Uiso 1 1 calc R . .
C17 C 0.41302(9) 0.88550(8) -0.20440(7) 0.01675(15) Uani 1 1 d . . .
H17A H 0.4158 0.8187 -0.2387 0.020 Uiso 1 1 calc R . .
H17B H 0.3526 0.8638 -0.1600 0.020 Uiso 1 1 calc R . .
C18 C 0.58630(10) 1.15585(8) -0.23584(7) 0.01789(16) Uani 1 1 d . . .
H18A H 0.5611 1.2091 -0.2714 0.021 Uiso 1 1 calc R . .
H18B H 0.6684 1.1911 -0.2105 0.021 Uiso 1 1 calc R . .
C19 C 0.44108(7) 0.45313(7) 0.22782(6) 0.01239(13) Uani 1 1 d . . .
H19 H 0.3866 0.3991 0.1871 0.015 Uiso 1 1 calc R . .
C20 C 0.36935(9) 0.52958(8) 0.26635(6) 0.01628(15) Uani 1 1 d . . .
H20A H 0.4209 0.5791 0.3091 0.024 Uiso 1 1 calc R . .
H20B H 0.2956 0.4864 0.2921 0.024 Uiso 1 1 calc R . .
H20C H 0.3452 0.5727 0.2227 0.024 Uiso 1 1 calc R . .
C21 C 0.49129(9) 0.39220(8) 0.29376(7) 0.01808(16) Uani 1 1 d . . .
H21A H 0.5455 0.3510 0.2676 0.027 Uiso 1 1 calc R . .
H21B H 0.4230 0.3413 0.3195 0.027 Uiso 1 1 calc R . .
H21C H 0.5378 0.4449 0.3368 0.027 Uiso 1 1 calc R . .
C22 C 0.91101(7) 0.60505(7) 0.28209(5) 0.01092(12) Uani 1 1 d . . .
C23 C 1.11731(8) 0.68301(9) 0.32315(7) 0.01900(17) Uani 1 1 d . . .
H23A H 1.1363 0.7586 0.3488 0.023 Uiso 1 1 calc R . .
H23B H 1.1933 0.6682 0.3003 0.023 Uiso 1 1 calc R . .
C24 C 1.06043(9) 0.59921(11) 0.38611(7) 0.0236(2) Uani 1 1 d . . .
H24A H 1.0957 0.5346 0.3824 0.028 Uiso 1 1 calc R . .
H24B H 1.0716 0.6319 0.4441 0.028 Uiso 1 1 calc R . .
C25 C 1.04363(7) 0.72178(7) 0.18175(6) 0.01299(13) Uani 1 1 d . . .
C26 C 1.07834(8) 0.66634(8) 0.11209(6) 0.01466(14) Uani 1 1 d . . .
C27 C 1.10718(9) 0.72317(9) 0.03932(6) 0.01724(16) Uani 1 1 d . . .
H27 H 1.1305 0.6866 -0.0087 0.021 Uiso 1 1 calc R . .
C28 C 1.10258(9) 0.83200(9) 0.03546(6) 0.01787(16) Uani 1 1 d . . .
C29 C 1.06539(9) 0.88383(8) 0.10546(7) 0.01769(16) Uani 1 1 d . . .
H29 H 1.0602 0.9577 0.1028 0.021 Uiso 1 1 calc R . .
C30 C 1.03554(8) 0.83041(8) 0.17958(6) 0.01490(14) Uani 1 1 d . . .
C31 C 1.08189(10) 0.54825(9) 0.11431(8) 0.02036(17) Uani 1 1 d . . .
H31A H 0.9989 0.5029 0.1225 0.031 Uiso 1 1 calc R . .
H31B H 1.1363 0.5397 0.1606 0.031 Uiso 1 1 calc R . .
H31C H 1.1128 0.5250 0.0613 0.031 Uiso 1 1 calc R . .
C32 C 1.13966(13) 0.89387(11) -0.04188(8) 0.0270(2) Uani 1 1 d . . .
H32A H 1.0784 0.9341 -0.0557 0.041 Uiso 1 1 calc R . .
H32B H 1.1448 0.8421 -0.0886 0.041 Uiso 1 1 calc R . .
H32C H 1.2200 0.9457 -0.0317 0.041 Uiso 1 1 calc R . .
C33 C 0.99292(12) 0.88774(9) 0.25365(8) 0.0230(2) Uani 1 1 d . . .
H33A H 1.0626 0.9180 0.2926 0.034 Uiso 1 1 calc R . .
H33B H 0.9292 0.8352 0.2820 0.034 Uiso 1 1 calc R . .
H33C H 0.9592 0.9473 0.2346 0.034 Uiso 1 1 calc R . .
C34 C 0.84062(8) 0.49075(7) 0.40104(5) 0.01251(13) Uani 1 1 d . . .
C35 C 0.82775(8) 0.37848(8) 0.38211(6) 0.01334(13) Uani 1 1 d . . .
C36 C 0.73601(9) 0.30303(8) 0.42127(6) 0.01631(15) Uani 1 1 d . . .
H36 H 0.7256 0.2269 0.4082 0.020 Uiso 1 1 calc R . .
C37 C 0.65935(9) 0.33648(9) 0.47893(6) 0.01759(16) Uani 1 1 d . . .
C38 C 0.67977(9) 0.44789(9) 0.50057(6) 0.01736(16) Uani 1 1 d . . .
H38 H 0.6297 0.4713 0.5413 0.021 Uiso 1 1 calc R . .
C39 C 0.77179(9) 0.52635(8) 0.46416(6) 0.01490(14) Uani 1 1 d . . .
C40 C 0.91503(10) 0.33655(9) 0.32643(7) 0.01919(16) Uani 1 1 d . . .
H40A H 0.9787 0.3176 0.3610 0.029 Uiso 1 1 calc R . .
H40B H 0.9536 0.3936 0.2889 0.029 Uiso 1 1 calc R . .
H40C H 0.8696 0.2713 0.2932 0.029 Uiso 1 1 calc R . .
C41 C 0.55845(13) 0.25336(11) 0.51797(9) 0.0312(3) Uani 1 1 d . . .
H41A H 0.5885 0.1893 0.5313 0.047 Uiso 1 1 calc R . .
H41B H 0.4880 0.2306 0.4786 0.047 Uiso 1 1 calc R . .
H41C H 0.5332 0.2861 0.5694 0.047 Uiso 1 1 calc R . .
C42 C 0.80003(12) 0.64373(9) 0.49775(7) 0.02324(19) Uani 1 1 d . . .
H42A H 0.7231 0.6658 0.5057 0.035 Uiso 1 1 calc R . .
H42B H 0.8503 0.6909 0.4579 0.035 Uiso 1 1 calc R . .
H42C H 0.8451 0.6509 0.5515 0.035 Uiso 1 1 calc R . .
C1R C 0.88905(12) 0.81682(10) 0.80312(9) 0.0262(2) Uani 1 1 d . . .
H1R1 H 0.9761 0.8584 0.8009 0.031 Uiso 1 1 calc R . .
H1R2 H 0.8439 0.8636 0.8341 0.031 Uiso 1 1 calc R . .
Cl1R Cl 0.82669(3) 0.78737(3) 0.70029(2) 0.02906(6) Uani 1 1 d . . .
Cl2R Cl 0.88055(3) 0.69670(3) 0.85706(2) 0.03127(6) Uani 1 1 d . . .
C1S C 0.82587(12) 0.94560(11) 0.44477(9) 0.0279(2) Uani 1 1 d . . .
H1S1 H 0.7696 0.9105 0.3976 0.033 Uiso 1 1 calc R . .
H1S2 H 0.8785 0.8959 0.4582 0.033 Uiso 1 1 calc R . .
Cl1S Cl 0.91883(3) 1.07087(3) 0.41443(3) 0.03470(7) Uani 1 1 d . . .
Cl2S Cl 0.73957(4) 0.96399(5) 0.53194(3) 0.05449(14) Uani 1 1 d . . .

loop_
_atom_site_aniso_label
_atom_site_aniso_U_11
_atom_site_aniso_U_22
_atom_site_aniso_U_33
_atom_site_aniso_U_23
_atom_site_aniso_U_13
_atom_site_aniso_U_12
Ru1 0.00780(2) 0.00980(3) 0.00818(3) 0.00240(2) -0.00148(2) 0.00124(2)
Cl1 0.01350(7) 0.01280(7) 0.01375(9) -0.00044(6) -0.00361(6) 0.00353(6)
C1 0.0097(3) 0.0129(3) 0.0115(3) 0.0037(2) -0.0010(2) 0.0013(2)
N1 0.0129(3) 0.0125(3) 0.0119(3) 0.0046(2) -0.0037(2) 0.0020(2)
O1 0.0088(2) 0.0141(2) 0.0100(3) 0.00490(18) -0.00075(17) 0.00110(19)
Cl2 0.01585(7) 0.01437(8) 0.01378(9) -0.00021(6) -0.00083(6) 0.00494(6)
C2 0.0096(2) 0.0108(3) 0.0095(3) 0.0021(2) -0.0013(2) 0.0023(2)
O2 0.0151(3) 0.0216(3) 0.0305(4) 0.0127(3) -0.0091(3) -0.0011(3)
N2 0.0095(2) 0.0187(3) 0.0139(3) 0.0064(2) -0.0028(2) -0.0011(2)
C3 0.0096(2) 0.0111(3) 0.0085(3) 0.0017(2) -0.0011(2) 0.0024(2)
N3 0.0102(2) 0.0192(3) 0.0128(3) 0.0068(2) -0.0038(2) -0.0009(2)
C4 0.0096(2) 0.0130(3) 0.0100(3) 0.0019(2) -0.0017(2) 0.0018(2)
C5 0.0106(3) 0.0134(3) 0.0109(3) 0.0019(2) -0.0025(2) 0.0028(2)
C6 0.0121(3) 0.0109(3) 0.0092(3) 0.0020(2) -0.0018(2) 0.0031(2)
C7 0.0107(3) 0.0117(3) 0.0103(3) 0.0025(2) -0.0015(2) 0.0027(2)
C8 0.0141(3) 0.0128(3) 0.0151(4) 0.0048(2) -0.0029(2) 0.0024(3)
C9 0.0129(3) 0.0114(3) 0.0123(3) 0.0036(2) -0.0017(2) 0.0023(2)
C10 0.0168(3) 0.0191(4) 0.0161(4) 0.0052(3) 0.0030(3) 0.0071(3)
C11 0.0200(4) 0.0198(4) 0.0122(4) 0.0062(3) 0.0036(3) 0.0065(3)
C12 0.0278(4) 0.0200(4) 0.0117(4) 0.0022(3) -0.0048(3) 0.0066(4)
C13 0.0166(3) 0.0160(3) 0.0209(4) 0.0069(3) -0.0065(3) 0.0019(3)
C14 0.0195(4) 0.0210(4) 0.0225(5) 0.0100(3) 0.0040(3) 0.0101(3)
C15 0.0269(4) 0.0133(3) 0.0134(4) 0.0015(3) 0.0009(3) 0.0081(3)
C16 0.0249(4) 0.0156(3) 0.0101(4) 0.0013(2) -0.0010(3) 0.0059(3)
C17 0.0155(3) 0.0133(3) 0.0203(4) 0.0062(3) -0.0057(3) 0.0006(3)
C18 0.0215(4) 0.0129(3) 0.0179(4) 0.0055(3) -0.0009(3) 0.0008(3)
C19 0.0105(3) 0.0135(3) 0.0121(3) 0.0035(2) 0.0003(2) 0.0005(2)
C20 0.0146(3) 0.0212(4) 0.0138(4) 0.0026(3) 0.0023(3) 0.0054(3)
C21 0.0169(3) 0.0192(4) 0.0185(4) 0.0100(3) 0.0012(3) 0.0034(3)
C22 0.0096(2) 0.0121(3) 0.0105(3) 0.0028(2) -0.0016(2) 0.0013(2)
C23 0.0109(3) 0.0247(4) 0.0183(4) 0.0077(3) -0.0048(3) -0.0023(3)
C24 0.0122(3) 0.0338(5) 0.0212(5) 0.0139(4) -0.0080(3) -0.0030(3)
C25 0.0100(3) 0.0150(3) 0.0129(3) 0.0047(2) -0.0006(2) 0.0004(2)
C26 0.0109(3) 0.0164(3) 0.0163(4) 0.0031(3) -0.0004(2) 0.0025(3)
C27 0.0150(3) 0.0215(4) 0.0146(4) 0.0029(3) 0.0009(3) 0.0031(3)
C28 0.0168(3) 0.0206(4) 0.0143(4) 0.0060(3) -0.0002(3) 0.0002(3)
C29 0.0188(4) 0.0150(3) 0.0182(4) 0.0056(3) 0.0002(3) 0.0013(3)
C30 0.0139(3) 0.0143(3) 0.0153(4) 0.0026(3) 0.0005(3) 0.0008(3)
C31 0.0178(4) 0.0181(4) 0.0262(5) 0.0024(3) -0.0003(3) 0.0062(3)
C32 0.0311(5) 0.0295(5) 0.0169(5) 0.0102(4) 0.0006(4) -0.0007(4)
C33 0.0277(5) 0.0190(4) 0.0213(5) 0.0001(3) 0.0052(4) 0.0041(4)
C34 0.0112(3) 0.0157(3) 0.0101(3) 0.0043(2) -0.0012(2) 0.0018(2)
C35 0.0128(3) 0.0170(3) 0.0105(3) 0.0033(2) -0.0005(2) 0.0038(3)
C36 0.0169(3) 0.0163(3) 0.0145(4) 0.0037(3) 0.0005(3) 0.0013(3)
C37 0.0156(3) 0.0221(4) 0.0132(4) 0.0046(3) 0.0019(3) 0.0002(3)
C38 0.0172(3) 0.0240(4) 0.0112(4) 0.0027(3) 0.0023(3) 0.0052(3)
C39 0.0170(3) 0.0175(3) 0.0103(3) 0.0018(2) -0.0019(2) 0.0045(3)
C40 0.0188(4) 0.0255(4) 0.0165(4) 0.0041(3) 0.0018(3) 0.0109(3)
C41 0.0282(5) 0.0305(6) 0.0300(6) 0.0082(4) 0.0128(5) -0.0040(5)
C42 0.0344(5) 0.0201(4) 0.0152(4) -0.0023(3) -0.0058(4) 0.0078(4)
C1R 0.0249(5) 0.0193(4) 0.0325(6) -0.0016(4) -0.0027(4) 0.0024(4)
Cl1R 0.02371(11) 0.03504(14) 0.02999(15) -0.00270(11) 0.00009(10) 0.01114(11)
Cl2R 0.02927(13) 0.02385(12) 0.03976(17) 0.00566(11) -0.00128(12) 0.00427(11)
C1S 0.0282(5) 0.0245(5) 0.0295(6) -0.0032(4) -0.0008(4) 0.0047(4)
Cl1S 0.03280(14) 0.03275(15) 0.03699(18) 0.00969(12) -0.00119(12) 0.00390(12)
Cl2S 0.03936(19) 0.0801(3) 0.0327(2) -0.0056(2) 0.01173(16) -0.0054(2)

loop_
_atom_type_symbol
_atom_type_description
_atom_type_scat_dispersion_real
_atom_type_scat_dispersion_imag
_atom_type_scat_source
C C 0.0033 0.0016 'International Tables Vol C Tables 4.2.6.8 and 6.1.1.4'
H H 0.0000 0.0000 'International Tables Vol C Tables 4.2.6.8 and 6.1.1.4'
N N 0.0061 0.0033 'International Tables Vol C Tables 4.2.6.8 and 6.1.1.4'
O O 0.0106 0.0060 'International Tables Vol C Tables 4.2.6.8 and 6.1.1.4'
Cl Cl 0.1484 0.1585 'International Tables Vol C Tables 4.2.6.8 and 6.1.1.4'
Ru Ru -1.2594 0.8363 'International Tables Vol C Tables 4.2.6.8 and 6.1.1.4'

loop_
_geom_angle_atom_site_label_1
_geom_angle_atom_site_label_2
_geom_angle_atom_site_label_3
_geom_angle
_geom_angle_site_symmetry_1
_geom_angle_site_symmetry_3
_geom_angle_publ_flag
C1 Ru1 C22 103.38(3) . . ?
C1 Ru1 O1 80.13(3) . . ?
C22 Ru1 O1 176.26(3) . . ?
C1 Ru1 Cl2 97.04(3) . . ?
C22 Ru1 Cl2 91.90(3) . . ?
O1 Ru1 Cl2 86.338(19) . . ?
C1 Ru1 Cl1 100.39(3) . . ?
C22 Ru1 Cl1 93.74(3) . . ?
O1 Ru1 Cl1 86.841(19) . . ?
Cl2 Ru1 Cl1 159.883(8) . . ?
C2 C1 Ru1 117.81(5) . . ?
C8 N1 C6 127.48(8) . . ?
C3 O1 C19 120.19(7) . . ?
C3 O1 Ru1 110.44(4) . . ?
C19 O1 Ru1 127.48(5) . . ?
C3 C2 C7 119.39(8) . . ?
C3 C2 C1 117.62(7) . . ?
C7 C2 C1 122.99(7) . . ?
C22 N2 C25 127.08(8) . . ?
C22 N2 C23 113.03(8) . . ?
C25 N2 C23 119.61(7) . . ?
O1 C3 C4 125.05(7) . . ?
O1 C3 C2 113.72(7) . . ?
C4 C3 C2 121.19(8) . . ?
C22 N3 C34 123.90(7) . . ?
C22 N3 C24 113.30(7) . . ?
C34 N3 C24 121.15(8) . . ?
C3 C4 C5 118.68(7) . . ?
C4 C5 C6 121.68(8) . . ?
C7 C6 C5 119.30(8) . . ?
C7 C6 N1 124.99(7) . . ?
C5 C6 N1 115.70(8) . . ?
C6 C7 C2 119.63(7) . . ?
O2 C8 N1 122.02(9) . . ?
O2 C8 C9 120.21(8) . . ?
N1 C8 C9 117.72(8) . . ?
C8 C9 C17 115.58(7) . . ?
C8 C9 C10 108.76(8) . . ?
C17 C9 C10 108.70(8) . . ?
C8 C9 C16 106.85(7) . . ?
C17 C9 C16 108.36(8) . . ?
C10 C9 C16 108.39(7) . . ?
C11 C10 C9 110.32(8) . . ?
C18 C11 C12 109.57(9) . . ?
C18 C11 C10 109.85(8) . . ?
C12 C11 C10 109.53(8) . . ?
C11 C12 C13 109.14(8) . . ?
C14 C13 C17 109.65(9) . . ?
C14 C13 C12 109.35(8) . . ?
C17 C13 C12 109.79(9) . . ?
C15 C14 C13 109.10(8) . . ?
C16 C15 C14 109.53(8) . . ?
C16 C15 C18 109.55(9) . . ?
C14 C15 C18 109.78(8) . . ?
C15 C16 C9 110.32(8) . . ?
C13 C17 C9 110.16(7) . . ?
C11 C18 C15 109.33(7) . . ?
O1 C19 C21 105.62(7) . . ?
O1 C19 C20 110.99(7) . . ?
C21 C19 C20 111.74(8) . . ?
N2 C22 N3 107.05(7) . . ?
N2 C22 Ru1 134.25(7) . . ?
N3 C22 Ru1 118.67(6) . . ?
N2 C23 C24 102.49(7) . . ?
N3 C24 C23 101.72(8) . . ?
C30 C25 C26 121.84(8) . . ?
C30 C25 N2 119.39(8) . . ?
C26 C25 N2 118.74(9) . . ?
C27 C26 C25 118.17(9) . . ?
C27 C26 C31 120.58(9) . . ?
C25 C26 C31 121.23(9) . . ?
C28 C27 C26 121.54(9) . . ?
C27 C28 C29 118.66(9) . . ?
C27 C28 C32 121.02(10) . . ?
C29 C28 C32 120.31(10) . . ?
C28 C29 C30 121.87(9) . . ?
C25 C30 C29 117.88(9) . . ?
C25 C30 C33 121.41(9) . . ?
C29 C30 C33 120.69(9) . . ?
C35 C34 C39 120.83(8) . . ?
C35 C34 N3 119.61(8) . . ?
C39 C34 N3 119.46(8) . . ?
C36 C35 C34 118.46(8) . . ?
C36 C35 C40 118.93(9) . . ?
C34 C35 C40 122.44(8) . . ?
C37 C36 C35 121.72(9) . . ?
C38 C37 C36 118.42(8) . . ?
C38 C37 C41 121.07(10) . . ?
C36 C37 C41 120.50(10) . . ?
C37 C38 C39 121.89(9) . . ?
C38 C39 C34 118.23(9) . . ?
C38 C39 C42 119.36(9) . . ?
C34 C39 C42 122.25(9) . . ?
Cl2R C1R Cl1R 111.96(6) . . ?
Cl2S C1S Cl1S 111.65(7) . . ?

loop_
_geom_bond_atom_site_label_1
_geom_bond_atom_site_label_2
_geom_bond_distance
_geom_bond_site_symmetry_2
_geom_bond_publ_flag
Ru1 C1 1.8408(9) . ?
Ru1 C22 1.9779(8) . ?
Ru1 O1 2.2221(6) . ?
Ru1 Cl2 2.3397(2) . ?
Ru1 Cl1 2.3522(2) . ?
C1 C2 1.4522(12) . ?
N1 C8 1.3622(11) . ?
N1 C6 1.4165(12) . ?
O1 C3 1.3693(11) . ?
O1 C19 1.4681(10) . ?
C2 C3 1.4069(10) . ?
C2 C7 1.4082(12) . ?
O2 C8 1.2315(12) . ?
N2 C22 1.3457(10) . ?
N2 C25 1.4301(12) . ?
N2 C23 1.4725(13) . ?
C3 C4 1.3844(12) . ?
N3 C22 1.3573(12) . ?
N3 C34 1.4340(11) . ?
N3 C24 1.4700(12) . ?
C4 C5 1.3875(13) . ?
C5 C6 1.4033(11) . ?
C6 C7 1.3959(12) . ?
C8 C9 1.5299(13) . ?
C9 C17 1.5383(12) . ?
C9 C10 1.5429(12) . ?
C9 C16 1.5502(13) . ?
C10 C11 1.5314(15) . ?
C11 C18 1.5267(15) . ?
C11 C12 1.5305(15) . ?
C12 C13 1.5378(15) . ?
C13 C14 1.5340(16) . ?
C13 C17 1.5347(14) . ?
C14 C15 1.5311(16) . ?
C15 C16 1.5290(15) . ?
C15 C18 1.5320(14) . ?
C19 C21 1.5155(14) . ?
C19 C20 1.5170(14) . ?
C23 C24 1.5253(14) . ?
C25 C30 1.3965(14) . ?
C25 C26 1.3984(13) . ?
C26 C27 1.3969(14) . ?
C26 C31 1.5009(15) . ?
C27 C28 1.3897(16) . ?
C28 C29 1.3909(15) . ?
C28 C32 1.5038(15) . ?
C29 C30 1.3965(14) . ?
C30 C33 1.5039(15) . ?
C34 C35 1.4036(13) . ?
C34 C39 1.4042(13) . ?
C35 C36 1.3966(12) . ?
C35 C40 1.5077(14) . ?
C36 C37 1.3921(14) . ?
C37 C38 1.3908(15) . ?
C37 C41 1.5062(14) . ?
C38 C39 1.3975(13) . ?
C39 C42 1.5042(15) . ?
C1R Cl2R 1.7618(14) . ?
C1R Cl1R 1.7640(14) . ?
C1S Cl2S 1.7496(14) . ?
C1S Cl1S 1.7580(13) . ?

loop_
_geom_torsion_atom_site_label_1
_geom_torsion_atom_site_label_2
_geom_torsion_atom_site_label_3
_geom_torsion_atom_site_label_4
_geom_torsion
_geom_torsion_site_symmetry_1
_geom_torsion_site_symmetry_2
_geom_torsion_site_symmetry_3
_geom_torsion_site_symmetry_4
_geom_torsion_publ_flag
C22 Ru1 C1 C2 -174.11(7) . . . . ?
O1 Ru1 C1 C2 4.56(6) . . . . ?
Cl2 Ru1 C1 C2 -80.46(7) . . . . ?
Cl1 Ru1 C1 C2 89.47(7) . . . . ?
C1 Ru1 O1 C3 -4.61(6) . . . . ?
C22 Ru1 O1 C3 155.2(5) . . . . ?
Cl2 Ru1 O1 C3 93.20(5) . . . . ?
Cl1 Ru1 O1 C3 -105.74(5) . . . . ?
C1 Ru1 O1 C19 -168.77(7) . . . . ?
C22 Ru1 O1 C19 -9.0(5) . . . . ?
Cl2 Ru1 O1 C19 -70.96(7) . . . . ?
Cl1 Ru1 O1 C19 90.10(7) . . . . ?
Ru1 C1 C2 C3 -4.20(11) . . . . ?
Ru1 C1 C2 C7 175.17(7) . . . . ?
C19 O1 C3 C4 -12.90(12) . . . . ?
Ru1 O1 C3 C4 -178.38(7) . . . . ?
C19 O1 C3 C2 169.04(7) . . . . ?
Ru1 O1 C3 C2 3.56(8) . . . . ?
C7 C2 C3 O1 -179.59(7) . . . . ?
C1 C2 C3 O1 -0.20(11) . . . . ?
C7 C2 C3 C4 2.26(12) . . . . ?
C1 C2 C3 C4 -178.35(8) . . . . ?
O1 C3 C4 C5 178.84(8) . . . . ?
C2 C3 C4 C5 -3.23(13) . . . . ?
C3 C4 C5 C6 0.96(13) . . . . ?
C4 C5 C6 C7 2.28(13) . . . . ?
C4 C5 C6 N1 -176.29(8) . . . . ?
C8 N1 C6 C7 -16.68(15) . . . . ?
C8 N1 C6 C5 161.79(9) . . . . ?
C5 C6 C7 C2 -3.23(12) . . . . ?
N1 C6 C7 C2 175.19(8) . . . . ?
C3 C2 C7 C6 1.03(12) . . . . ?
C1 C2 C7 C6 -178.32(8) . . . . ?
C6 N1 C8 O2 12.31(16) . . . . ?
C6 N1 C8 C9 -165.27(9) . . . . ?
O2 C8 C9 C17 172.22(10) . . . . ?
N1 C8 C9 C17 -10.15(13) . . . . ?
O2 C8 C9 C10 49.67(12) . . . . ?
N1 C8 C9 C10 -132.70(9) . . . . ?
O2 C8 C9 C16 -67.13(12) . . . . ?
N1 C8 C9 C16 110.49(9) . . . . ?
C8 C9 C10 C11 -174.26(8) . . . . ?
C17 C9 C10 C11 59.13(10) . . . . ?
C16 C9 C10 C11 -58.45(10) . . . . ?
C9 C10 C11 C18 60.01(10) . . . . ?
C9 C10 C11 C12 -60.38(11) . . . . ?
C18 C11 C12 C13 -60.47(11) . . . . ?
C10 C11 C12 C13 60.09(11) . . . . ?
C11 C12 C13 C14 60.43(11) . . . . ?
C11 C12 C13 C17 -59.92(11) . . . . ?
C17 C13 C14 C15 60.30(10) . . . . ?
C12 C13 C14 C15 -60.14(11) . . . . ?
C13 C14 C15 C16 -60.30(10) . . . . ?
C13 C14 C15 C18 60.03(10) . . . . ?
C14 C15 C16 C9 60.33(10) . . . . ?
C18 C15 C16 C9 -60.14(10) . . . . ?
C8 C9 C16 C15 175.77(8) . . . . ?
C17 C9 C16 C15 -59.07(10) . . . . ?
C10 C9 C16 C15 58.72(10) . . . . ?
C14 C13 C17 C9 -60.39(11) . . . . ?
C12 C13 C17 C9 59.78(11) . . . . ?
C8 C9 C17 C13 178.72(8) . . . . ?
C10 C9 C17 C13 -58.70(11) . . . . ?
C16 C9 C17 C13 58.90(10) . . . . ?
C12 C11 C18 C15 60.21(11) . . . . ?
C10 C11 C18 C15 -60.15(11) . . . . ?
C16 C15 C18 C11 60.24(11) . . . . ?
C14 C15 C18 C11 -60.07(11) . . . . ?
C3 O1 C19 C21 175.36(8) . . . . ?
Ru1 O1 C19 C21 -21.85(10) . . . . ?
C3 O1 C19 C20 -63.36(10) . . . . ?
Ru1 O1 C19 C20 99.43(8) . . . . ?
C25 N2 C22 N3 -178.93(9) . . . . ?
C23 N2 C22 N3 -5.09(12) . . . . ?
C25 N2 C22 Ru1 -1.09(16) . . . . ?
C23 N2 C22 Ru1 172.74(8) . . . . ?
C34 N3 C22 N2 -171.34(9) . . . . ?
C24 N3 C22 N2 -5.83(12) . . . . ?
C34 N3 C22 Ru1 10.43(13) . . . . ?
C24 N3 C22 Ru1 175.93(8) . . . . ?
C1 Ru1 C22 N2 -6.28(10) . . . . ?
O1 Ru1 C22 N2 -165.8(4) . . . . ?
Cl2 Ru1 C22 N2 -103.98(9) . . . . ?
Cl1 Ru1 C22 N2 95.34(9) . . . . ?
C1 Ru1 C22 N3 171.37(7) . . . . ?
O1 Ru1 C22 N3 11.8(5) . . . . ?
Cl2 Ru1 C22 N3 73.67(7) . . . . ?
Cl1 Ru1 C22 N3 -87.02(7) . . . . ?
C22 N2 C23 C24 13.05(12) . . . . ?
C25 N2 C23 C24 -172.61(10) . . . . ?
C22 N3 C24 C23 13.42(13) . . . . ?
C34 N3 C24 C23 179.37(9) . . . . ?
N2 C23 C24 N3 -14.65(12) . . . . ?
C22 N2 C25 C30 91.43(12) . . . . ?
C23 N2 C25 C30 -82.04(12) . . . . ?
C22 N2 C25 C26 -90.51(12) . . . . ?
C23 N2 C25 C26 96.02(11) . . . . ?
C30 C25 C26 C27 1.00(13) . . . . ?
N2 C25 C26 C27 -177.01(8) . . . . ?
C30 C25 C26 C31 -177.59(9) . . . . ?
N2 C25 C26 C31 4.40(13) . . . . ?
C25 C26 C27 C28 0.35(14) . . . . ?
C31 C26 C27 C28 178.95(9) . . . . ?
C26 C27 C28 C29 -1.57(15) . . . . ?
C26 C27 C28 C32 177.05(10) . . . . ?
C27 C28 C29 C30 1.50(15) . . . . ?
C32 C28 C29 C30 -177.12(10) . . . . ?
C26 C25 C30 C29 -1.06(13) . . . . ?
N2 C25 C30 C29 176.93(8) . . . . ?
C26 C25 C30 C33 177.35(9) . . . . ?
N2 C25 C30 C33 -4.66(13) . . . . ?
C28 C29 C30 C25 -0.21(15) . . . . ?
C28 C29 C30 C33 -178.64(10) . . . . ?
C22 N3 C34 C35 83.21(13) . . . . ?
C24 N3 C34 C35 -81.21(13) . . . . ?
C22 N3 C34 C39 -100.44(11) . . . . ?
C24 N3 C34 C39 95.14(13) . . . . ?
C39 C34 C35 C36 6.55(14) . . . . ?
N3 C34 C35 C36 -177.14(9) . . . . ?
C39 C34 C35 C40 -168.70(9) . . . . ?
N3 C34 C35 C40 7.60(14) . . . . ?
C34 C35 C36 C37 -1.02(15) . . . . ?
C40 C35 C36 C37 174.40(10) . . . . ?
C35 C36 C37 C38 -3.24(16) . . . . ?
C35 C36 C37 C41 177.93(11) . . . . ?
C36 C37 C38 C39 2.10(16) . . . . ?
C41 C37 C38 C39 -179.08(12) . . . . ?
C37 C38 C39 C34 3.23(15) . . . . ?
C37 C38 C39 C42 -172.31(10) . . . . ?
C35 C34 C39 C38 -7.62(14) . . . . ?
N3 C34 C39 C38 176.07(9) . . . . ?
C35 C34 C39 C42 167.79(10) . . . . ?
N3 C34 C39 C42 -8.52(14) . . . . ?
